data_7245858
loop_
_publ_author_name
'Komisarek, Daniel'
'Haj Hassani Sohi, Takin'
'Vasylyeva, Vera'

_publ_section_title
;
 Co-Crystals of Zwitterionic GABA API&#x2019;s Pregabalin and Phenibut:
 Properties and Application
;
_journal_name_full CrystEngComm
_journal_paper_doi 10.1039/D2CE01416E
_journal_year 2022
_chemical_absolute_configuration ad
_chemical_formula_moiety 'C8 H18 N O2, C4 H5 O5'
_chemical_formula_sum 'C12 H23 N O7'
_chemical_formula_weight 293.31
_chemical_name_common '(S)-Pregabalin (R)-Malic Acid'
_chemical_name_systematic '(S)-3-isobutyl-\^I^3^-aminobutyric acid (R)-2-Hydroxysuccinic acid'
_space_group_crystal_system orthorhombic
_space_group_IT_number 19
_space_group_name_Hall 'P 2ac 2ab'
_space_group_name_H-M_alt 'P 21 21 21'
_atom_sites_solution_hydrogens difmap
_atom_sites_solution_primary dual
_audit_creation_method
;
Olex2 1.3
(compiled 2020.11.12 svn.r5f609507 for OlexSys, GUI svn.r6272)
;
_audit_update_record
;
2022-05-03 deposited with the CCDC.	2022-11-17 downloaded from the CCDC.
;
_cell_angle_alpha 90
_cell_angle_beta 90
_cell_angle_gamma 90
_cell_formula_units_Z 4
_cell_length_a 7.44040(10)
_cell_length_b 7.70390(10)
_cell_length_c 25.9566(3)
_cell_measurement_reflns_used 18167
_cell_measurement_temperature 100.00(10)
_cell_measurement_theta_max 77.5860
_cell_measurement_theta_min 5.9410
_cell_volume 1487.83(3)
_computing_cell_refinement 'CrysAlisPro 1.171.41.92a (Rigaku OD, 2020)'
_computing_data_collection 'CrysAlisPro 1.171.41.92a (Rigaku OD, 2020)'
_computing_data_reduction 'CrysAlisPro 1.171.41.92a (Rigaku OD, 2020)'
_computing_molecular_graphics 'Olex2 1.3 (Dolomanov et al., 2009)'
_computing_publication_material 'Olex2 1.3 (Dolomanov et al., 2009)'
_computing_structure_refinement 'XL  (Sheldrick, 2008)'
_computing_structure_solution 'SHELXT 2014/5 (Sheldrick, 2014)'
_diffrn_ambient_environment N~2~
_diffrn_ambient_temperature 100.00(10)
_diffrn_detector 'Hybrid Pixel Array Detector'
_diffrn_detector_area_resol_mean 10.0000
_diffrn_detector_type HyPix
_diffrn_measured_fraction_theta_full 0.995
_diffrn_measured_fraction_theta_max 0.964
_diffrn_measurement_details
;
List of Runs (angles in degrees, time in seconds):

  # Type    Start    End  Width  t~exp~   \w     \q     \k     \f   Frames
#--------------------------------------------------------------------------
  1  \w     36.00 102.00   0.50    0.10    --   49.27  55.00 137.00  132
  2  \w    104.00 129.00   0.50    0.20    --  109.41  19.00  90.00   50
  3  \w    152.00 178.00   0.50    0.20    --  109.41  19.00  90.00   52
  4  \w    101.00 141.00   0.50    0.20    --  109.41  71.00 -18.00   80
  5  \w     90.00 122.00   0.50    0.20    --  109.41  77.00 -30.00   64
  6  \w    125.00 168.00   0.50    0.20    --  109.41  38.00 -60.00   86
  7  \w    136.00 169.00   0.50    0.20    --  109.41  19.00-150.00   66
  8  \w    -93.00 -31.00   0.50    0.20    --  -90.00  71.00 -17.00  124
  9  \w    -49.00 -24.00   0.50    0.20    --  -90.00  54.00 -70.30   50
 10  \w    -48.00 -18.00   0.50    0.20    --  -90.00  57.00 -60.00   60
 11  \w    -48.00 -23.00   0.50    0.20    --  -90.00  38.00 -90.00   50
 12  \w    -48.00 -23.00   0.50    0.20    --  -90.00  38.00   0.00   50
 13  \w    -54.00 -21.00   0.50    0.20    --  -90.00  57.00  60.00   66
 14  \w    -68.00 -26.00   0.50    0.20    --  -90.00  55.00 137.00   84
 15  \w    -48.00 -23.00   0.50    0.20    --  -90.00  38.00  90.00   50
 16  \w    -48.00 -23.00   0.50    0.20    --  -90.00  38.00  30.00   50
 17  \w    -48.00 -23.00   0.50    0.20    --  -90.00  38.00-150.00   50
 18  \w    -61.00   1.00   0.50    0.10    --  -49.27 104.00-135.00  124
 19  \w   -117.00 -68.00   0.50    0.20    --  -90.00 -77.00-180.00   98
 20  \w    -95.00 -70.00   0.50    0.20    --  -90.00 -74.00-140.56   50
 21  \w   -136.00 -74.00   0.50    0.20    --  -90.00 -71.00-148.00  124
 22  \w    -94.00 -68.00   0.50    0.20    --  -90.00 -77.00 -60.00   52
 23  \w   -101.00 -73.00   0.50    0.20    --  -90.00 -66.00 -66.44   56
 24  \w   -105.00 -76.00   0.50    0.20    --  -90.00 -57.00 -30.00   58
 25  \w   -161.00-127.00   0.50    0.20    --  -90.00 -57.00 -90.00   68
 26  \w   -158.00-132.00   0.50    0.20    --  -90.00 -66.00 -66.44   52
 27  \w   -115.00 -90.00   0.50    0.20    --  -90.00 -57.00 -90.00   50
 28  \w   -158.00-112.00   0.50    0.20    --  -90.00 -57.00 -30.00   92
 29  \w   -146.00 -80.00   0.50    0.20    --  -90.00 -38.00 -90.00  132
 30  \w   -153.00 -77.00   0.50    0.20    --  -90.00 -55.00  -5.00  152
 31  \w   -122.00 -83.00   0.50    0.20    --  -90.00 -38.00  30.00   78
 32  \w   -110.00 -80.00   0.50    0.20    --  -90.00 -15.00  43.49   60
 33  \w   -162.00-115.00   0.50    0.20    --  -90.00 -15.00  43.49   94
 34  \w   -155.00 -70.00   0.50    0.20    --  -90.00 -73.00 165.36  170
 35  \w   -118.00 -75.00   0.50    0.20    --  -90.00 -61.00 179.29   86
 36  \w   -111.00 -86.00   0.50    0.20    --  -90.00 -99.00  90.00   50
 37  \w   -113.00 -84.00   0.50    0.20    --  -90.00-104.00 123.00   58
 38  \w   -148.00-122.00   0.50    0.20    --  -90.00-104.00 123.00   52
 39  \w   -121.00 -90.00   0.50    0.20    --  -90.00 -99.00 150.00   62
 40  \w   -111.00 -82.00   0.50    0.10    --  -49.27-125.00 -60.00   58
 41  \w   -102.00 -73.00   0.50    0.10    --  -49.27-125.00 -90.00   58
 42  \w   -160.00-130.00   0.50    0.20    --  -90.00 -99.00-180.00   60
 43  \w    -11.00  15.00   0.50    0.10    --   49.27 -19.00 -90.00   52
 44  \w    -10.00  17.00   0.50    0.10    --   49.27 -19.00-150.00   54
 45  \w     45.00  83.00   0.50    0.20    --  109.41 -71.00-148.00   76
 46  \w    -18.00  10.00   0.50    0.10    --   49.27 -19.00  30.00   56
 47  \w     51.00  98.00   0.50    0.20    --  109.41 -99.00 -60.00   94
 48  \w     66.00 100.00   0.50    0.20    --  109.41-124.00 -18.47   68
 49  \w     41.00  74.00   0.50    0.20    --  109.41-125.00  60.00   66
 50  \w     37.00  97.00   0.50    0.20    --  109.41-104.00 123.00  120
 51  \w     39.00  69.00   0.50    0.20    --  109.41 -99.00-180.00   60
 52  \w     81.00 107.00   0.50    0.20    --  109.41-103.00-171.03   52
 53  \w     76.00 105.00   0.50    0.20    --  109.41 -99.00-180.00   58
 54  \w     43.00  91.00   0.50    0.20    --  109.41 -99.00-150.00   96
;
_diffrn_measurement_device 'four-circle diffractometer'
_diffrn_measurement_device_type 'XtaLAB Synergy, Dualflex, HyPix'
_diffrn_measurement_method '\w scans'
_diffrn_orient_matrix_type 'CrysAlisPro convention (1999,Acta A55,543-557)'
_diffrn_orient_matrix_UB_11 -0.0187930000
_diffrn_orient_matrix_UB_12 -0.0547217000
_diffrn_orient_matrix_UB_13 0.0568311000
_diffrn_orient_matrix_UB_21 0.1634238000
_diffrn_orient_matrix_UB_22 -0.1212174000
_diffrn_orient_matrix_UB_23 -0.0058544000
_diffrn_orient_matrix_UB_31 0.1257511000
_diffrn_orient_matrix_UB_32 0.1493027000
_diffrn_orient_matrix_UB_33 0.0160996000
_diffrn_radiation_monochromator mirror
_diffrn_radiation_probe x-ray
_diffrn_radiation_type 'Cu K\a'
_diffrn_radiation_wavelength 1.54184
_diffrn_reflns_av_R_equivalents 0.0375
_diffrn_reflns_av_unetI/netI 0.0201
_diffrn_reflns_Laue_measured_fraction_full 0.995
_diffrn_reflns_Laue_measured_fraction_max 0.964
_diffrn_reflns_limit_h_max 9
_diffrn_reflns_limit_h_min -9
_diffrn_reflns_limit_k_max 9
_diffrn_reflns_limit_k_min -9
_diffrn_reflns_limit_l_max 32
_diffrn_reflns_limit_l_min -32
_diffrn_reflns_number 22743
_diffrn_reflns_point_group_measured_fraction_full 0.996
_diffrn_reflns_point_group_measured_fraction_max 0.942
_diffrn_reflns_theta_full 67.684
_diffrn_reflns_theta_max 77.790
_diffrn_reflns_theta_min 5.992
_diffrn_source 'micro-focus sealed X-ray tube'
_diffrn_source_type 'PhotonJet (Cu) X-ray Source'
_exptl_absorpt_coefficient_mu 0.913
_exptl_absorpt_correction_T_max 1.000
_exptl_absorpt_correction_T_min 0.500
_exptl_absorpt_correction_type gaussian
_exptl_absorpt_process_details
;
CrysAlisPro 1.171.41.92a (Rigaku Oxford Diffraction, 2020)
Numerical absorption correction based on gaussian integration over
a multifaceted crystal model
Empirical absorption correction using spherical harmonics,
implemented in SCALE3 ABSPACK scaling algorithm.
;
_exptl_crystal_colour Colourless
_exptl_crystal_density_diffrn 1.309
_exptl_crystal_density_method 'not measured'
_exptl_crystal_description Plate'
_exptl_crystal_F_000 632
_exptl_crystal_size_max 0.36
_exptl_crystal_size_mid 0.16
_exptl_crystal_size_min 0.08
_refine_diff_density_max 0.218
_refine_diff_density_min -0.227
_refine_diff_density_rms 0.044
_refine_ls_abs_structure_details
;
 Flack x determined using 1174 quotients [(I+)-(I-)]/[(I+)+(I-)]
 (Parsons, Flack and Wagner, Acta Cryst. B69 (2013) 249-259).
;
_refine_ls_abs_structure_Flack 0.01(5)
_refine_ls_extinction_method none
_refine_ls_goodness_of_fit_ref 1.109
_refine_ls_hydrogen_treatment refall
_refine_ls_matrix_type full
_refine_ls_number_parameters 273
_refine_ls_number_reflns 3009
_refine_ls_number_restraints 0
_refine_ls_restrained_S_all 1.109
_refine_ls_R_factor_all 0.0306
_refine_ls_R_factor_gt 0.0301
_refine_ls_shift/su_max 0.000
_refine_ls_shift/su_mean 0.000
_refine_ls_structure_factor_coef Fsqd
_refine_ls_weighting_details 'w=1/[\s^2^(Fo^2^)+(0.0294P)^2^+0.6823P] where P=(Fo^2^+2Fc^2^)/3'
_refine_ls_weighting_scheme calc
_refine_ls_wR_factor_gt 0.0774
_refine_ls_wR_factor_ref 0.0778
_reflns_Friedel_coverage 0.673
_reflns_Friedel_fraction_full 0.996
_reflns_Friedel_fraction_max 0.913
_reflns_number_gt 2947
_reflns_number_total 3009
_reflns_threshold_expression 'I > 2\s(I)'
_cod_data_source_file d2ce01416e2.cif
_cod_data_source_block S-Pregabalin_R-Malic_Acid
_cod_database_code 7245858
_chemical_oxdiff_formula 'C8 H17 N O2 C4 H5 O5'
_shelx_space_group_comment
;
The symmetry employed for this shelxl refinement is uniquely defined
by the following loop, which should always be used as a source of
symmetry information in preference to the above space-group names.
They are only intended as comments.
;
_shelx_estimated_absorpt_t_max 0.931
_shelx_estimated_absorpt_t_min 0.735
_reflns_odcompleteness_completeness 99.87
_reflns_odcompleteness_iscentric 1
_reflns_odcompleteness_theta 66.97
_olex2_refinement_description
;
;
_olex2_submission_special_instructions 'No special instructions were received'
_oxdiff_exptl_absorpt_empirical_details
;
Empirical correction (ABSPACK) includes:
- Absorption correction using spherical harmonics
- Frame scaling
;
_oxdiff_exptl_absorpt_empirical_full_max 1.237
_oxdiff_exptl_absorpt_empirical_full_min 0.823

loop_
_space_group_symop_operation_xyz
'x, y, z'
'-x+1/2, -y, z+1/2'
'-x, y+1/2, -z+1/2'
'x+1/2, -y+1/2, -z'

loop_
_atom_site_label
_atom_site_type_symbol
_atom_site_fract_x
_atom_site_fract_y
_atom_site_fract_z
_atom_site_U_iso_or_equiv
_atom_site_adp_type
_atom_site_occupancy
_atom_site_site_symmetry_order
_atom_site_calc_flag
_atom_site_refinement_flags_posn
_atom_site_refinement_flags_adp
_atom_site_refinement_flags_occupancy
_atom_site_disorder_assembly
_atom_site_disorder_group
O1B O 0.4684(2) 0.16161(19) 0.67623(6) 0.0187(3) Uani 1 1 d . . . . .
O4B O 0.3629(2) 0.85755(19) 0.68193(6) 0.0195(3) Uani 1 1 d . . . . .
O3B O 0.1476(2) 0.58774(19) 0.68779(6) 0.0181(3) Uani 1 1 d . . . . .
O5B O 0.5542(2) 0.7259(2) 0.62808(6) 0.0203(3) Uani 1 1 d . . . . .
O2B O 0.2355(2) 0.21645(19) 0.72854(6) 0.0191(3) Uani 1 1 d . . . . .
O1A O 0.6510(2) 0.4287(2) 0.58866(6) 0.0224(3) Uani 1 1 d . . . . .
O2A O 0.8669(2) 0.4115(2) 0.64834(6) 0.0256(4) Uani 1 1 d . . . . .
N1A N 1.0004(2) -0.0694(2) 0.71065(7) 0.0162(4) Uani 1 1 d . . . . .
C4B C 0.4210(3) 0.7273(3) 0.65752(7) 0.0156(4) Uani 1 1 d . . . . .
C1B C 0.3713(3) 0.2628(3) 0.70489(7) 0.0152(4) Uani 1 1 d . . . . .
C1A C 0.7824(3) 0.3478(3) 0.61286(8) 0.0183(4) Uani 1 1 d . . . . .
C3A C 0.9532(3) 0.0608(3) 0.62259(8) 0.0168(4) Uani 1 1 d . . . . .
C6A C 1.1071(3) -0.0698(3) 0.54057(8) 0.0217(5) Uani 1 1 d . . . . .
C5A C 1.0121(3) -0.1007(3) 0.59220(8) 0.0187(4) Uani 1 1 d . . . . .
C2B C 0.4336(3) 0.4490(3) 0.70547(8) 0.0160(4) Uani 1 1 d . . . . .
C3B C 0.3221(3) 0.5552(3) 0.66688(8) 0.0153(4) Uani 1 1 d . . . . .
C2A C 0.8171(3) 0.1682(3) 0.59171(8) 0.0193(4) Uani 1 1 d . . . . .
C4A C 0.8676(3) 0.0079(3) 0.67388(8) 0.0181(4) Uani 1 1 d . . . . .
C7A C 1.2668(3) 0.0540(4) 0.54546(10) 0.0284(5) Uani 1 1 d . . . . .
C8A C 1.1686(3) -0.2439(4) 0.51885(10) 0.0276(5) Uani 1 1 d . . . . .
H2A H 0.852(4) 0.182(4) 0.5552(10) 0.024(7) Uiso 1 1 d . . . . .
H2B H 0.414(3) 0.503(3) 0.7403(9) 0.015(6) Uiso 1 1 d . . . . .
H10A H 1.094(4) -0.174(4) 0.6137(10) 0.025(7) Uiso 1 1 d . . . . .
H17A H 1.211(4) -0.229(4) 0.4824(11) 0.029(7) Uiso 1 1 d . . . . .
H9A H 1.055(4) -0.159(4) 0.6977(10) 0.025(7) Uiso 1 1 d . . . . .
H4B H 0.314(3) 0.499(3) 0.6334(8) 0.004(5) Uiso 1 1 d . . . . .
H3B H 0.559(4) 0.450(3) 0.6963(9) 0.019(6) Uiso 1 1 d . . . . .
H7A H 0.955(4) -0.103(4) 0.7393(12) 0.036(8) Uiso 1 1 d . . . . .
H15A H 1.322(4) 0.067(4) 0.5109(11) 0.029(7) Uiso 1 1 d . . . . .
H8A H 1.089(4) 0.011(4) 0.7195(10) 0.022(7) Uiso 1 1 d . . . . .
H4A H 1.056(4) 0.133(4) 0.6291(10) 0.022(6) Uiso 1 1 d . . . . .
H11A H 0.901(3) -0.181(3) 0.5872(9) 0.017(6) Uiso 1 1 d . . . . .
H18A H 1.068(4) -0.326(4) 0.5176(11) 0.033(8) Uiso 1 1 d . . . . .
H16A H 1.263(4) -0.306(4) 0.5405(12) 0.034(8) Uiso 1 1 d . . . . .
H1A H 0.623(5) 0.541(5) 0.6036(14) 0.060(11) Uiso 1 1 d . . . . .
H5A H 0.823(3) 0.112(3) 0.6916(9) 0.017(6) Uiso 1 1 d . . . . .
H14A H 1.235(4) 0.173(4) 0.5555(12) 0.032(8) Uiso 1 1 d . . . . .
H12A H 1.017(4) -0.021(4) 0.5149(10) 0.030(7) Uiso 1 1 d . . . . .
H1B H 0.434(5) 0.050(5) 0.6769(14) 0.056(10) Uiso 1 1 d . . . . .
H6A H 0.779(4) -0.077(4) 0.6675(10) 0.020(6) Uiso 1 1 d . . . . .
H5B H 0.072(6) 0.524(5) 0.6721(15) 0.063(12) Uiso 1 1 d . . . . .
H13A H 1.351(5) 0.009(5) 0.5726(12) 0.044(9) Uiso 1 1 d . . . . .
H3A H 0.700(4) 0.111(4) 0.5902(12) 0.033(8) Uiso 1 1 d . . . . .

loop_
_atom_site_aniso_label
_atom_site_aniso_U_11
_atom_site_aniso_U_22
_atom_site_aniso_U_33
_atom_site_aniso_U_23
_atom_site_aniso_U_13
_atom_site_aniso_U_12
O1B 0.0179(8) 0.0119(7) 0.0264(7) -0.0016(6) 0.0050(6) -0.0002(6)
O4B 0.0179(7) 0.0122(7) 0.0284(8) -0.0020(6) 0.0029(6) 0.0004(6)
O3B 0.0118(7) 0.0160(7) 0.0266(7) -0.0010(6) 0.0003(6) -0.0002(6)
O5B 0.0181(7) 0.0152(7) 0.0277(7) 0.0000(6) 0.0050(6) -0.0006(6)
O2B 0.0172(7) 0.0138(7) 0.0264(8) -0.0007(6) 0.0047(6) -0.0011(6)
O1A 0.0243(8) 0.0193(8) 0.0236(7) -0.0002(6) -0.0007(6) 0.0072(7)
O2A 0.0198(7) 0.0213(8) 0.0357(9) -0.0065(7) -0.0034(7) -0.0008(7)
N1A 0.0134(8) 0.0150(8) 0.0200(9) 0.0003(7) 0.0024(7) 0.0010(7)
C4B 0.0146(9) 0.0124(9) 0.0198(9) 0.0013(7) -0.0032(8) 0.0014(8)
C1B 0.0145(9) 0.0140(9) 0.0172(9) 0.0012(7) -0.0017(8) 0.0005(8)
C1A 0.0151(10) 0.0167(10) 0.0231(10) 0.0001(8) 0.0031(8) -0.0001(8)
C3A 0.0156(10) 0.0150(9) 0.0198(9) -0.0011(8) -0.0002(8) 0.0006(8)
C6A 0.0208(11) 0.0253(12) 0.0188(9) -0.0015(9) -0.0001(8) 0.0060(10)
C5A 0.0175(10) 0.0170(10) 0.0215(10) -0.0012(8) -0.0005(8) 0.0023(9)
C2B 0.0141(9) 0.0137(10) 0.0203(9) 0.0001(8) -0.0006(8) -0.0020(8)
C3B 0.0124(9) 0.0140(9) 0.0196(10) -0.0001(8) 0.0007(7) 0.0004(8)
C2A 0.0185(11) 0.0182(10) 0.0212(10) -0.0015(8) -0.0012(8) 0.0028(8)
C4A 0.0130(9) 0.0195(10) 0.0219(10) -0.0011(8) -0.0002(8) 0.0021(9)
C7A 0.0273(12) 0.0320(14) 0.0259(12) 0.0001(10) 0.0077(10) -0.0024(11)
C8A 0.0243(12) 0.0314(13) 0.0272(11) -0.0076(10) 0.0018(10) 0.0058(11)

loop_
_atom_type_symbol
_atom_type_description
_atom_type_scat_dispersion_real
_atom_type_scat_dispersion_imag
_atom_type_scat_source
C C 0.0181 0.0091 'International Tables Vol C Tables 4.2.6.8 and 6.1.1.4'
H H 0.0000 0.0000 'International Tables Vol C Tables 4.2.6.8 and 6.1.1.4'
N N 0.0311 0.0180 'International Tables Vol C Tables 4.2.6.8 and 6.1.1.4'
O O 0.0492 0.0322 'International Tables Vol C Tables 4.2.6.8 and 6.1.1.4'

loop_
_exptl_crystal_face_index_h
_exptl_crystal_face_index_k
_exptl_crystal_face_index_l
_exptl_crystal_face_perp_dist
1 0 1 0.1703
-1 5 1 0.0702
-5 0 -5 0.1386
1 -5 -2 0.0830
3 3 9 0.1298
0 0 17 0.0254
-3 -3 -8 0.1258
0 0 -17 0.0461
0 -3 -14 0.0504
2 -1 -15 0.0923

loop_
_geom_angle_atom_site_label_1
_geom_angle_atom_site_label_2
_geom_angle_atom_site_label_3
_geom_angle
_geom_angle_site_symmetry_1
_geom_angle_site_symmetry_3
_geom_angle_publ_flag
C1B O1B H1B 114(2) . . ?
C3B O3B H5B 109(3) . . ?
C1A O1A H1A 113(2) . . ?
C4A N1A H9A 112.2(18) . . ?
C4A N1A H7A 115(2) . . ?
C4A N1A H8A 111.1(17) . . ?
H9A N1A H7A 106(3) . . ?
H9A N1A H8A 107(3) . . ?
H7A N1A H8A 105(3) . . ?
O4B C4B C3B 116.27(18) . . ?
O5B C4B O4B 125.8(2) . . ?
O5B C4B C3B 117.94(18) . . ?
O1B C1B C2B 113.98(18) . . ?
O2B C1B O1B 124.56(19) . . ?
O2B C1B C2B 121.41(18) . . ?
O1A C1A C2A 112.75(18) . . ?
O2A C1A O1A 123.5(2) . . ?
O2A C1A C2A 123.7(2) . . ?
C5A C3A H4A 109.5(16) . . ?
C2A C3A C5A 110.90(17) . . ?
C2A C3A H4A 107.7(16) . . ?
C4A C3A C5A 110.45(17) . . ?
C4A C3A C2A 108.88(17) . . ?
C4A C3A H4A 109.4(15) . . ?
C5A C6A H12A 109.1(16) . . ?
C7A C6A C5A 112.48(19) . . ?
C7A C6A H12A 109.6(17) . . ?
C8A C6A C5A 109.0(2) . . ?
C8A C6A C7A 110.3(2) . . ?
C8A C6A H12A 106.2(16) . . ?
C3A C5A H10A 110.0(15) . . ?
C3A C5A H11A 108.7(14) . . ?
C6A C5A C3A 117.04(18) . . ?
C6A C5A H10A 107.2(16) . . ?
C6A C5A H11A 110.5(14) . . ?
H10A C5A H11A 103(2) . . ?
C1B C2B C3B 109.52(17) . . ?
C1B C2B H2B 111.0(14) . . ?
C1B C2B H3B 107.4(16) . . ?
C3B C2B H2B 106.7(14) . . ?
C3B C2B H3B 111.1(15) . . ?
H2B C2B H3B 111(2) . . ?
O3B C3B C4B 110.10(16) . . ?
O3B C3B C2B 109.66(16) . . ?
O3B C3B H4B 111.0(13) . . ?
C4B C3B C2B 107.71(16) . . ?
C4B C3B H4B 106.0(13) . . ?
C2B C3B H4B 112.3(13) . . ?
C1A C2A C3A 114.65(18) . . ?
C1A C2A H2A 107.1(17) . . ?
C1A C2A H3A 106.1(18) . . ?
C3A C2A H2A 112.6(17) . . ?
C3A C2A H3A 111.4(18) . . ?
H2A C2A H3A 104(2) . . ?
N1A C4A C3A 112.70(17) . . ?
N1A C4A H5A 104.5(14) . . ?
N1A C4A H6A 107.4(16) . . ?
C3A C4A H5A 109.3(15) . . ?
C3A C4A H6A 108.8(15) . . ?
H5A C4A H6A 114(2) . . ?
C6A C7A H15A 108.0(17) . . ?
C6A C7A H14A 114.6(19) . . ?
C6A C7A H13A 109(2) . . ?
H15A C7A H14A 104(2) . . ?
H15A C7A H13A 114(3) . . ?
H14A C7A H13A 107(3) . . ?
C6A C8A H17A 109.9(17) . . ?
C6A C8A H18A 110.6(18) . . ?
C6A C8A H16A 114.5(18) . . ?
H17A C8A H18A 107(2) . . ?
H17A C8A H16A 111(2) . . ?
H18A C8A H16A 104(2) . . ?

loop_
_geom_bond_atom_site_label_1
_geom_bond_atom_site_label_2
_geom_bond_distance
_geom_bond_site_symmetry_2
_geom_bond_publ_flag
O1B C1B 1.297(3) . ?
O1B H1B 0.90(4) . ?
O4B C4B 1.263(3) . ?
O3B C3B 1.429(2) . ?
O3B H5B 0.85(4) . ?
O5B C4B 1.251(3) . ?
O2B C1B 1.235(3) . ?
O1A C1A 1.319(3) . ?
O1A H1A 0.97(4) . ?
O2A C1A 1.218(3) . ?
N1A C4A 1.497(3) . ?
N1A H9A 0.87(3) . ?
N1A H7A 0.85(3) . ?
N1A H8A 0.93(3) . ?
C4B C3B 1.536(3) . ?
C1B C2B 1.508(3) . ?
C1A C2A 1.511(3) . ?
C3A C5A 1.537(3) . ?
C3A C2A 1.534(3) . ?
C3A C4A 1.531(3) . ?
C3A H4A 0.97(3) . ?
C6A C5A 1.534(3) . ?
C6A C7A 1.530(3) . ?
C6A C8A 1.525(3) . ?
C6A H12A 1.02(3) . ?
C5A H10A 1.00(3) . ?
C5A H11A 1.04(3) . ?
C2B C3B 1.536(3) . ?
C2B H2B 1.01(2) . ?
C2B H3B 0.96(3) . ?
C3B H4B 0.97(2) . ?
C2A H2A 0.99(3) . ?
C2A H3A 0.97(3) . ?
C4A H5A 0.98(3) . ?
C4A H6A 0.94(3) . ?
C7A H15A 0.99(3) . ?
C7A H14A 0.98(3) . ?
C7A H13A 1.00(3) . ?
C8A H17A 1.00(3) . ?
C8A H18A 0.98(3) . ?
C8A H16A 1.02(3) . ?

loop_
_geom_torsion_atom_site_label_1
_geom_torsion_atom_site_label_2
_geom_torsion_atom_site_label_3
_geom_torsion_atom_site_label_4
_geom_torsion
_geom_torsion_site_symmetry_1
_geom_torsion_site_symmetry_2
_geom_torsion_site_symmetry_3
_geom_torsion_site_symmetry_4
_geom_torsion_publ_flag
O1B C1B C2B C3B 97.4(2) . . . . ?
O4B C4B C3B O3B 19.7(2) . . . . ?
O4B C4B C3B C2B -99.8(2) . . . . ?
O5B C4B C3B O3B -162.58(17) . . . . ?
O5B C4B C3B C2B 77.9(2) . . . . ?
O2B C1B C2B C3B -80.1(2) . . . . ?
O1A C1A C2A C3A -173.13(18) . . . . ?
O2A C1A C2A C3A 7.1(3) . . . . ?
C1B C2B C3B O3B 75.6(2) . . . . ?
C1B C2B C3B C4B -164.58(16) . . . . ?
C5A C3A C2A C1A -167.14(18) . . . . ?
C5A C3A C4A N1A 68.4(2) . . . . ?
C2A C3A C5A C6A 61.4(2) . . . . ?
C2A C3A C4A N1A -169.56(17) . . . . ?
C4A C3A C5A C6A -177.77(18) . . . . ?
C4A C3A C2A C1A 71.1(2) . . . . ?
C7A C6A C5A C3A 52.6(3) . . . . ?
C8A C6A C5A C3A 175.18(19) . . . . ?

loop_
_exptl_oxdiff_crystal_face_indexfrac_h
_exptl_oxdiff_crystal_face_indexfrac_k
_exptl_oxdiff_crystal_face_indexfrac_l
_exptl_oxdiff_crystal_face_x
_exptl_oxdiff_crystal_face_y
_exptl_oxdiff_crystal_face_z
1.0009 -0.0003 0.9971 0.0379 0.1578 0.1419
-0.8622 4.9061 1.2750 -0.1798 -0.7431 0.6446
-4.6468 -0.0513 -4.5874 -0.1706 -0.7263 -0.6659
0.5026 -4.9498 -1.6473 0.1678 0.6918 -0.7023
2.6745 3.2717 8.6778 0.2639 -0.0103 0.9645
0.3763 -0.0998 16.7928 0.9527 -0.0247 0.3028
-2.7548 -3.4148 -7.6905 -0.1984 0.0088 -0.9801
-0.2183 0.3116 -16.7976 -0.9676 0.0249 -0.2514
0.0162 -2.6364 -14.3137 -0.6695 0.4060 -0.6220
1.9502 -0.8994 -15.1106 -0.8462 0.5162 -0.1323
